data_7708118
loop_
_publ_author_name
'Zhu, Qihao'
'Fettinger, James C.'
'Power, Philip P.'

_publ_section_title
;
 Hydrostannylation of carbon dioxide by a hydridostannylene molybdenum
 complex.
;
_journal_issue 36
_journal_name_full 'Dalton transactions (Cambridge, England : 2003)'
_journal_page_first 12555
_journal_page_last 12562
_journal_paper_doi 10.1039/d1dt02473f
_journal_volume 50
_journal_year 2021
_chemical_formula_moiety 'C41 H50 Mo O5 Sn'
_chemical_formula_sum 'C41 H50 Mo O5 Sn'
_chemical_formula_weight 837.44
_space_group_crystal_system triclinic
_space_group_IT_number 2
_space_group_name_Hall '-P 1'
_space_group_name_H-M_alt 'P -1'
_atom_sites_solution_hydrogens mixed
_audit_creation_method SHELXL-2017/1
_audit_update_record
;
2021-05-25 deposited with the CCDC.	2021-08-16 downloaded from the CCDC.
;
_cell_angle_alpha 94.4823(14)
_cell_angle_beta 92.9268(14)
_cell_angle_gamma 96.3788(14)
_cell_formula_units_Z 2
_cell_length_a 10.0036(9)
_cell_length_b 13.2565(12)
_cell_length_c 15.0972(13)
_cell_measurement_reflns_used 9334
_cell_measurement_temperature 90(2)
_cell_measurement_theta_max 27.49
_cell_measurement_theta_min 2.53
_cell_volume 1980.0(3)
_computing_cell_refinement 'SAINT (8.37a) (Bruker, 2016)'
_computing_data_collection 'Apex2 (2014.9-1) (Bruker, 2014)'
_computing_data_reduction 'SAINT (8.37a) (Bruker, 2016)'
_computing_molecular_graphics 'Bruker SHELXTL'
_computing_publication_material 'Bruker SHELXTL'
_computing_structure_refinement 'SHELXL-2017/1 (Sheldrick, 2017)'
_computing_structure_solution 'SHELXT (Sheldrick, 2014)'
_diffrn_ambient_temperature 90(2)
_diffrn_measured_fraction_theta_full 0.999
_diffrn_measured_fraction_theta_max 0.998
_diffrn_measurement_device_type 'Bruker APEX-II CCD'
_diffrn_measurement_method '\f and \w scans'
_diffrn_radiation_type MoK\a
_diffrn_radiation_wavelength 0.71073
_diffrn_reflns_av_R_equivalents 0.0163
_diffrn_reflns_av_unetI/netI 0.0284
_diffrn_reflns_Laue_measured_fraction_full 0.999
_diffrn_reflns_Laue_measured_fraction_max 0.998
_diffrn_reflns_limit_h_max 12
_diffrn_reflns_limit_h_min -12
_diffrn_reflns_limit_k_max 17
_diffrn_reflns_limit_k_min -17
_diffrn_reflns_limit_l_max 19
_diffrn_reflns_limit_l_min -19
_diffrn_reflns_number 17915
_diffrn_reflns_point_group_measured_fraction_full 0.999
_diffrn_reflns_point_group_measured_fraction_max 0.998
_diffrn_reflns_theta_full 25.242
_diffrn_reflns_theta_max 27.487
_diffrn_reflns_theta_min 1.972
_exptl_absorpt_coefficient_mu 0.987
_exptl_absorpt_correction_T_max 0.7444
_exptl_absorpt_correction_T_min 0.6309
_exptl_absorpt_correction_type multi-scan
_exptl_absorpt_process_details 'TWINABS V2012/1 (Sheldrick, 2012)'
_exptl_crystal_colour Yellow
_exptl_crystal_density_diffrn 1.405
_exptl_crystal_description Block
_exptl_crystal_F_000 856
_exptl_crystal_size_max 0.522
_exptl_crystal_size_mid 0.368
_exptl_crystal_size_min 0.354
_refine_diff_density_max 0.906
_refine_diff_density_min -1.094
_refine_diff_density_rms 0.075
_refine_ls_extinction_method none
_refine_ls_goodness_of_fit_ref 1.045
_refine_ls_hydrogen_treatment mixed
_refine_ls_matrix_type full
_refine_ls_number_parameters 542
_refine_ls_number_reflns 9055
_refine_ls_number_restraints 145
_refine_ls_restrained_S_all 1.102
_refine_ls_R_factor_all 0.0368
_refine_ls_R_factor_gt 0.0313
_refine_ls_shift/su_max 0.001
_refine_ls_shift/su_mean 0.000
_refine_ls_structure_factor_coef Fsqd
_refine_ls_weighting_details 'w=1/[\s^2^(Fo^2^)+(0.0411P)^2^+1.4827P] where P=(Fo^2^+2Fc^2^)/3'
_refine_ls_weighting_scheme calc
_refine_ls_wR_factor_gt 0.0794
_refine_ls_wR_factor_ref 0.0817
_reflns_Friedel_coverage 0.000
_reflns_number_gt 7878
_reflns_number_total 9055
_reflns_threshold_expression 'I > 2\s(I)'
_cod_data_source_file d1dt02473f4.cif
_cod_data_source_block MMH165F
_cod_depositor_comments
;
The following automatic conversions were performed:

data item '_exptl_absorpt_correction_type' value 'Multi-scan' was
changed to 'multi-scan' in accordance with the
/home/data/users/saulius/crontab/automatic-downloads/rss-feeds/RSC/lib/dictionaries/cif_core.dic
dictionary named 'cif_core.dic' version 2.4.2 last updated on
2011-04-26.

Automatic conversion script
Id: cif_fix_values 7556 2019-12-06 15:28:31Z antanas 

 Adding full bibliography for 7708118--7708120.cif.
;
_cod_database_code 7708118
_shelx_shelxl_version_number 2017/1
_shelx_space_group_comment
; 
The symmetry employed for this shelxl refinement is uniquely defined 
by the following loop, which should always be used as a source of 
symmetry information in preference to the above space-group names. 
They are only intended as comments. 
;
_shelx_estimated_absorpt_t_min 0.627
_shelx_estimated_absorpt_t_max 0.721

loop_
_space_group_symop_operation_xyz
'x, y, z'
'-x, -y, -z'

loop_
_atom_site_label
_atom_site_type_symbol
_atom_site_fract_x
_atom_site_fract_y
_atom_site_fract_z
_atom_site_U_iso_or_equiv
_atom_site_adp_type
_atom_site_occupancy
_atom_site_site_symmetry_order
_atom_site_calc_flag
_atom_site_refinement_flags_posn
_atom_site_refinement_flags_adp
_atom_site_refinement_flags_occupancy
_atom_site_disorder_assembly
_atom_site_disorder_group
Sn1 Sn 0.32770(2) 0.73621(2) 0.29635(2) 0.02678(6) Uani 1 1 d . . . . .
H1 H 0.458(2) 0.8201(16) 0.3769(14) 0.005(5) Uiso 1 1 d . . . . .
Mo1 Mo 0.35302(2) 0.53526(2) 0.30464(2) 0.02517(6) Uani 1 1 d . . . . .
C1 C 0.2172(2) 0.83482(16) 0.22074(14) 0.0161(4) Uani 1 1 d . . . . .
C2 C 0.1123(2) 0.87491(18) 0.26561(14) 0.0203(4) Uani 1 1 d D . . . .
C3 C 0.0369(2) 0.94177(18) 0.22423(16) 0.0230(5) Uani 1 1 d . . . . .
H3 H -0.035339 0.968185 0.253386 0.028 Uiso 1 1 calc R U . . .
C4 C 0.0673(2) 0.96999(18) 0.13988(16) 0.0238(5) Uani 1 1 d . . . . .
H4 H 0.014795 1.014914 0.111369 0.029 Uiso 1 1 calc R U . . .
C5 C 0.1743(2) 0.93280(18) 0.09700(15) 0.0203(4) Uani 1 1 d . . . . .
H5 H 0.195337 0.953876 0.040128 0.024 Uiso 1 1 calc R U . . .
C6 C 0.2507(2) 0.86485(16) 0.13693(14) 0.0149(4) Uani 1 1 d . . . . .
C7 C 0.1015(4) 0.8385(3) 0.3590(2) 0.0203(4) Uani 0.54 1 d DG . P A 1
C8 C 0.0217(4) 0.7477(3) 0.3685(2) 0.0237(8) Uani 0.54 1 d DG U P A 1
C9 C 0.0228(4) 0.7053(2) 0.4498(3) 0.0289(12) Uani 0.54 1 d G U P A 1
H9 H -0.031730 0.643255 0.456244 0.035 Uiso 0.54 1 calc R U P A 1
C10 C 0.1039(4) 0.7537(3) 0.5217(2) 0.0294(12) Uani 0.54 1 d DG U P A 1
C11 C 0.1837(4) 0.8445(3) 0.5123(2) 0.0423(13) Uani 0.54 1 d G U P A 1
H11 H 0.239085 0.877554 0.561388 0.051 Uiso 0.54 1 calc R U P A 1
C12 C 0.1825(3) 0.8869(2) 0.4309(3) 0.0355(13) Uani 0.54 1 d DG U P A 1
C13 C -0.0776(5) 0.6906(5) 0.2975(5) 0.0166(10) Uani 0.54 1 d D U P A 1
H13 H -0.037747 0.699517 0.238807 0.020 Uiso 0.54 1 calc R U P A 1
C14 C -0.1147(14) 0.5766(7) 0.3024(9) 0.030(2) Uani 0.54 1 d D U P A 1
H14A H -0.032988 0.544598 0.315303 0.045 Uiso 0.54 1 calc R U P A 1
H14B H -0.158240 0.546442 0.245367 0.045 Uiso 0.54 1 calc R U P A 1
H14C H -0.176855 0.565470 0.349772 0.045 Uiso 0.54 1 calc R U P A 1
C15 C -0.2108(10) 0.7426(11) 0.2962(13) 0.0282(17) Uani 0.54 1 d D U P A 1
H15A H -0.249018 0.740576 0.354624 0.042 Uiso 0.54 1 calc R U P A 1
H15B H -0.275696 0.706074 0.250677 0.042 Uiso 0.54 1 calc R U P A 1
H15C H -0.191028 0.813532 0.282525 0.042 Uiso 0.54 1 calc R U P A 1
C16 C 0.1093(5) 0.7063(4) 0.6137(3) 0.0354(10) Uani 0.54 1 d D U P A 1
H16 H 0.059466 0.636292 0.604263 0.042 Uiso 0.54 1 calc R U P A 1
C17 C 0.2547(8) 0.6943(11) 0.6468(13) 0.050(2) Uani 0.54 1 d D U P A 1
H17A H 0.308934 0.760981 0.652464 0.075 Uiso 0.54 1 calc R U P A 1
H17B H 0.293800 0.648142 0.604113 0.075 Uiso 0.54 1 calc R U P A 1
H17C H 0.253657 0.666092 0.704919 0.075 Uiso 0.54 1 calc R U P A 1
C18 C 0.0390(8) 0.7649(6) 0.6848(4) 0.0596(17) Uani 0.54 1 d D U P A 1
H18A H 0.051729 0.735726 0.741872 0.089 Uiso 0.54 1 calc R U P A 1
H18B H -0.057537 0.760099 0.667762 0.089 Uiso 0.54 1 calc R U P A 1
H18C H 0.077391 0.836554 0.690465 0.089 Uiso 0.54 1 calc R U P A 1
C19 C 0.2671(5) 0.9904(4) 0.4159(4) 0.0524(14) Uani 0.54 1 d D U P A 1
H19 H 0.285436 0.989534 0.351384 0.063 Uiso 0.54 1 calc R U P A 1
C20 C 0.4003(6) 1.0165(6) 0.4693(5) 0.0613(16) Uani 0.54 1 d D U P A 1
H20A H 0.446903 1.079531 0.450599 0.092 Uiso 0.54 1 calc R U P A 1
H20B H 0.456234 0.960933 0.459255 0.092 Uiso 0.54 1 calc R U P A 1
H20C H 0.384097 1.025726 0.532777 0.092 Uiso 0.54 1 calc R U P A 1
C21 C 0.1753(6) 1.0718(6) 0.4359(5) 0.0639(18) Uani 0.54 1 d D U P A 1
H21A H 0.143249 1.066421 0.495754 0.096 Uiso 0.54 1 calc R U P A 1
H21B H 0.098148 1.062337 0.392176 0.096 Uiso 0.54 1 calc R U P A 1
H21C H 0.225239 1.139157 0.432546 0.096 Uiso 0.54 1 calc R U P A 1
C7B C 0.0844(5) 0.8533(4) 0.3616(2) 0.0203(4) Uani 0.46 1 d DG . P A 2
C8B C 0.0307(5) 0.7570(4) 0.3816(3) 0.0261(9) Uani 0.46 1 d DG U P A 2
C9B C 0.0432(5) 0.7293(3) 0.4683(3) 0.0258(13) Uani 0.46 1 d G U P A 2
H9B H 0.006528 0.663498 0.481939 0.031 Uiso 0.46 1 calc R U P A 2
C10B C 0.1094(5) 0.7978(3) 0.5349(2) 0.0303(13) Uani 0.46 1 d DG U P A 2
C11B C 0.1631(4) 0.8940(3) 0.5149(3) 0.0407(14) Uani 0.46 1 d G U P A 2
H11B H 0.208361 0.940861 0.560492 0.049 Uiso 0.46 1 calc R U P A 2
C12B C 0.1506(4) 0.9218(3) 0.4282(3) 0.0307(13) Uani 0.46 1 d DG U P A 2
C13B C -0.0470(8) 0.6917(8) 0.3025(7) 0.0358(18) Uani 0.46 1 d D U P A 2
H13B H 0.004723 0.693952 0.247634 0.043 Uiso 0.46 1 calc R U P A 2
C14B C -0.0905(17) 0.5816(9) 0.3227(12) 0.031(2) Uani 0.46 1 d D U P A 2
H14D H -0.010373 0.546671 0.332826 0.046 Uiso 0.46 1 calc R U P A 2
H14E H -0.146401 0.546014 0.272098 0.046 Uiso 0.46 1 calc R U P A 2
H14F H -0.142334 0.581737 0.376032 0.046 Uiso 0.46 1 calc R U P A 2
C15B C -0.1823(13) 0.7423(14) 0.2906(17) 0.034(2) Uani 0.46 1 d D U P A 2
H15D H -0.241823 0.702286 0.243973 0.051 Uiso 0.46 1 calc R U P A 2
H15E H -0.161491 0.811917 0.273697 0.051 Uiso 0.46 1 calc R U P A 2
H15F H -0.227213 0.743913 0.346805 0.051 Uiso 0.46 1 calc R U P A 2
C16B C 0.1271(6) 0.7709(5) 0.6301(3) 0.0374(11) Uani 0.46 1 d D U P A 2
H16B H 0.136229 0.835768 0.669600 0.045 Uiso 0.46 1 calc R U P A 2
C17B C 0.2602(9) 0.7225(12) 0.6414(16) 0.049(3) Uani 0.46 1 d D U P A 2
H17D H 0.264032 0.692519 0.698658 0.074 Uiso 0.46 1 calc R U P A 2
H17E H 0.336814 0.775103 0.639740 0.074 Uiso 0.46 1 calc R U P A 2
H17F H 0.263852 0.669354 0.593015 0.074 Uiso 0.46 1 calc R U P A 2
C18B C 0.0105(8) 0.7030(7) 0.6588(5) 0.065(2) Uani 0.46 1 d D U P A 2
H18D H -0.070625 0.738133 0.656458 0.097 Uiso 0.46 1 calc R U P A 2
H18E H 0.029837 0.685981 0.719767 0.097 Uiso 0.46 1 calc R U P A 2
H18F H -0.004155 0.640321 0.618837 0.097 Uiso 0.46 1 calc R U P A 2
C19B C 0.2073(6) 1.0283(5) 0.4183(4) 0.0491(15) Uani 0.46 1 d D U P A 2
H19B H 0.137805 1.053474 0.378221 0.059 Uiso 0.46 1 calc R U P A 2
C20B C 0.3298(6) 1.0465(6) 0.3719(4) 0.0439(14) Uani 0.46 1 d D U P A 2
H20D H 0.405034 1.024195 0.406451 0.066 Uiso 0.46 1 calc R U P A 2
H20E H 0.348545 1.119419 0.364491 0.066 Uiso 0.46 1 calc R U P A 2
H20F H 0.318645 1.008232 0.313227 0.066 Uiso 0.46 1 calc R U P A 2
C21B C 0.2076(7) 1.0986(7) 0.5049(5) 0.0620(19) Uani 0.46 1 d D U P A 2
H21D H 0.285126 1.089194 0.544502 0.093 Uiso 0.46 1 calc R U P A 2
H21E H 0.124196 1.081527 0.534602 0.093 Uiso 0.46 1 calc R U P A 2
H21F H 0.213667 1.169760 0.490558 0.093 Uiso 0.46 1 calc R U P A 2
C22 C 0.3714(2) 0.82632(16) 0.09588(14) 0.0155(4) Uani 1 1 d . . . . .
C23 C 0.3555(2) 0.73956(17) 0.03393(14) 0.0181(4) Uani 1 1 d . . . . .
C24 C 0.4697(2) 0.70388(17) -0.00037(15) 0.0207(5) Uani 1 1 d . . . . .
H24 H 0.458920 0.645380 -0.041764 0.025 Uiso 1 1 calc R U . . .
C25 C 0.5989(2) 0.75085(17) 0.02384(15) 0.0192(4) Uani 1 1 d . . . . .
C26 C 0.6133(2) 0.83660(17) 0.08439(14) 0.0186(4) Uani 1 1 d . . . . .
H26 H 0.701211 0.869272 0.101544 0.022 Uiso 1 1 calc R U . . .
C27 C 0.5020(2) 0.87624(16) 0.12085(14) 0.0163(4) Uani 1 1 d . . . . .
C28 C 0.2155(2) 0.68793(18) 0.00202(16) 0.0237(5) Uani 1 1 d . . . . .
H28 H 0.152500 0.702189 0.049596 0.028 Uiso 1 1 calc R U . . .
C29 C 0.2103(3) 0.5723(2) -0.0156(2) 0.0389(7) Uani 1 1 d . . . . .
H29A H 0.257265 0.556189 -0.069393 0.058 Uiso 1 1 calc R U . . .
H29B H 0.116209 0.541896 -0.023797 0.058 Uiso 1 1 calc R U . . .
H29C H 0.254270 0.544680 0.035241 0.058 Uiso 1 1 calc R U . . .
C30 C 0.1660(3) 0.7333(3) -0.08203(19) 0.0404(7) Uani 1 1 d . . . . .
H30A H 0.156461 0.805505 -0.068112 0.061 Uiso 1 1 calc R U . . .
H30B H 0.078499 0.696885 -0.104047 0.061 Uiso 1 1 calc R U . . .
H30C H 0.231203 0.726560 -0.127781 0.061 Uiso 1 1 calc R U . . .
C31 C 0.7198(2) 0.70976(19) -0.01808(16) 0.0240(5) Uani 1 1 d . . . . .
H31 H 0.687779 0.640802 -0.048190 0.029 Uiso 1 1 calc R U . . .
C32 C 0.8335(3) 0.6968(2) 0.0500(2) 0.0342(6) Uani 1 1 d . . . . .
H32A H 0.870029 0.763595 0.078955 0.051 Uiso 1 1 calc R U . . .
H32B H 0.904964 0.665526 0.019805 0.051 Uiso 1 1 calc R U . . .
H32C H 0.798403 0.652959 0.094849 0.051 Uiso 1 1 calc R U . . .
C33 C 0.7706(4) 0.7769(3) -0.0896(2) 0.0555(10) Uani 1 1 d . . . . .
H33A H 0.698767 0.777378 -0.136122 0.083 Uiso 1 1 calc R U . . .
H33B H 0.848482 0.749996 -0.115695 0.083 Uiso 1 1 calc R U . . .
H33C H 0.797264 0.846480 -0.062930 0.083 Uiso 1 1 calc R U . . .
C34 C 0.5210(2) 0.97594(17) 0.18046(14) 0.0183(4) Uani 1 1 d . . . . .
H34 H 0.437486 0.979349 0.213708 0.022 Uiso 1 1 calc R U . . .
C35 C 0.5337(4) 1.0662(2) 0.12449(19) 0.0459(8) Uani 1 1 d . . . . .
H35A H 0.615745 1.066012 0.091727 0.069 Uiso 1 1 calc R U . . .
H35B H 0.538383 1.129438 0.163288 0.069 Uiso 1 1 calc R U . . .
H35C H 0.455070 1.061415 0.082249 0.069 Uiso 1 1 calc R U . . .
C36 C 0.6387(3) 0.9842(2) 0.24902(19) 0.0397(7) Uani 1 1 d . . . . .
H36A H 0.631290 0.923990 0.283021 0.060 Uiso 1 1 calc R U . . .
H36B H 0.637580 1.045516 0.289541 0.060 Uiso 1 1 calc R U . . .
H36C H 0.723329 0.988365 0.218827 0.060 Uiso 1 1 calc R U . . .
C37 C 0.2319(3) 0.5189(2) 0.40954(19) 0.0329(6) Uani 1 1 d . . . . .
O37 O 0.1679(2) 0.50592(17) 0.46908(14) 0.0421(5) Uani 1 1 d . . . . .
C38 C 0.5086(3) 0.5821(2) 0.39758(19) 0.0329(6) Uani 1 1 d . . . . .
O38 O 0.5919(2) 0.60813(19) 0.45143(15) 0.0469(5) Uani 1 1 d . . . . .
C39 C 0.4813(3) 0.54178(19) 0.20279(19) 0.0296(5) Uani 1 1 d . . . . .
O39 O 0.5536(2) 0.54090(16) 0.14662(14) 0.0413(5) Uani 1 1 d . . . . .
C40 C 0.3842(3) 0.3882(2) 0.3113(2) 0.0447(7) Uani 1 1 d . . . . .
O40 O 0.4025(3) 0.30564(18) 0.3154(2) 0.0685(8) Uani 1 1 d . . . . .
C41 C 0.1902(3) 0.4951(2) 0.2160(2) 0.0350(6) Uani 1 1 d . . . . .
O41 O 0.0989(2) 0.4715(2) 0.16756(16) 0.0522(6) Uani 1 1 d . . . . .

loop_
_atom_site_aniso_label
_atom_site_aniso_U_11
_atom_site_aniso_U_22
_atom_site_aniso_U_33
_atom_site_aniso_U_23
_atom_site_aniso_U_13
_atom_site_aniso_U_12
Sn1 0.03634(11) 0.02407(9) 0.02178(9) 0.00754(6) -0.00245(7) 0.00964(7)
Mo1 0.01844(10) 0.02339(11) 0.03597(13) 0.01387(9) 0.00319(8) 0.00390(8)
C1 0.0157(10) 0.0160(10) 0.0167(10) 0.0038(8) 0.0004(8) 0.0006(8)
C2 0.0152(8) 0.0293(10) 0.0172(8) 0.0012(7) 0.0040(6) 0.0050(7)
C3 0.0146(10) 0.0258(12) 0.0282(12) -0.0024(9) 0.0031(9) 0.0031(9)
C4 0.0187(11) 0.0229(12) 0.0310(13) 0.0067(10) -0.0022(9) 0.0063(9)
C5 0.0188(10) 0.0232(11) 0.0193(11) 0.0071(9) 0.0009(8) 0.0006(9)
C6 0.0126(9) 0.0157(10) 0.0158(10) 0.0011(8) 0.0008(7) -0.0016(8)
C7 0.0152(8) 0.0293(10) 0.0172(8) 0.0012(7) 0.0040(6) 0.0050(7)
C8 0.0203(15) 0.0404(19) 0.0131(17) 0.0090(14) 0.0006(13) 0.0118(14)
C9 0.021(2) 0.050(3) 0.014(2) 0.006(2) -0.0093(18) -0.001(2)
C10 0.0311(18) 0.041(4) 0.0154(19) -0.003(2) 0.0044(16) 0.005(3)
C11 0.061(3) 0.045(4) 0.0182(17) -0.001(2) -0.0055(19) -0.002(3)
C12 0.035(3) 0.046(4) 0.0251(17) 0.002(2) -0.0044(19) 0.008(2)
C13 0.0041(18) 0.0227(18) 0.0241(18) 0.0141(14) -0.0032(15) -0.0002(15)
C14 0.024(5) 0.036(2) 0.031(6) 0.020(3) -0.010(3) 0.001(2)
C15 0.004(4) 0.035(2) 0.048(3) 0.022(2) -0.001(4) 0.001(3)
C16 0.050(3) 0.034(2) 0.0199(19) 0.009(2) -0.0015(18) -0.007(2)
C17 0.077(3) 0.040(8) 0.032(3) 0.012(5) -0.016(2) 0.010(3)
C18 0.084(4) 0.070(5) 0.026(3) 0.020(3) 0.008(3) -0.001(4)
C19 0.038(3) 0.071(4) 0.044(2) -0.030(3) -0.003(2) 0.015(2)
C20 0.045(3) 0.075(4) 0.056(3) -0.027(3) 0.001(3) -0.006(3)
C21 0.029(3) 0.101(5) 0.056(4) -0.007(4) 0.000(3) -0.005(3)
C7B 0.0152(8) 0.0293(10) 0.0172(8) 0.0012(7) 0.0040(6) 0.0050(7)
C8B 0.0220(17) 0.043(2) 0.0166(18) 0.0084(16) 0.0004(15) 0.0122(16)
C9B 0.019(2) 0.049(3) 0.009(3) 0.007(2) -0.008(2) 0.000(2)
C10B 0.0307(19) 0.046(4) 0.013(2) -0.006(2) 0.0027(17) 0.003(3)
C11B 0.057(3) 0.045(4) 0.0174(18) -0.002(3) -0.0041(19) 0.001(3)
C12B 0.032(3) 0.042(4) 0.0192(18) 0.002(2) -0.0028(19) 0.012(2)
C13B 0.031(3) 0.037(2) 0.040(2) 0.011(2) 0.000(2) -0.001(2)
C14B 0.025(5) 0.035(3) 0.033(7) 0.020(3) -0.011(4) 0.000(3)
C15B 0.014(5) 0.041(3) 0.047(3) 0.017(2) 0.003(5) -0.003(3)
C16B 0.052(3) 0.036(2) 0.021(2) 0.008(2) -0.002(2) -0.010(3)
C17B 0.076(3) 0.041(8) 0.031(3) 0.012(5) -0.013(3) 0.010(4)
C18B 0.086(5) 0.075(5) 0.029(3) 0.026(3) 0.004(3) -0.022(4)
C19B 0.039(4) 0.066(4) 0.038(3) -0.032(3) -0.004(3) 0.017(3)
C20B 0.039(3) 0.050(3) 0.040(3) -0.017(3) 0.012(2) 0.001(3)
C21B 0.029(3) 0.101(5) 0.051(3) -0.028(4) 0.006(3) 0.007(3)
C22 0.0160(10) 0.0170(10) 0.0145(10) 0.0059(8) 0.0027(8) 0.0022(8)
C23 0.0183(10) 0.0171(10) 0.0189(10) 0.0032(8) 0.0022(8) -0.0002(8)
C24 0.0237(11) 0.0169(11) 0.0212(11) 0.0001(8) 0.0044(9) 0.0012(9)
C25 0.0199(11) 0.0198(11) 0.0191(10) 0.0041(8) 0.0046(8) 0.0039(9)
C26 0.0143(10) 0.0212(11) 0.0204(11) 0.0046(8) 0.0015(8) 0.0009(8)
C27 0.0179(10) 0.0181(10) 0.0132(9) 0.0050(8) 0.0007(8) 0.0015(8)
C28 0.0187(11) 0.0234(12) 0.0267(12) -0.0054(9) 0.0039(9) -0.0028(9)
C29 0.0280(14) 0.0260(14) 0.0592(19) -0.0096(13) 0.0098(13) -0.0063(11)
C30 0.0295(14) 0.0524(19) 0.0350(15) 0.0031(13) -0.0078(12) -0.0091(13)
C31 0.0227(11) 0.0223(11) 0.0280(12) 0.0003(9) 0.0079(9) 0.0050(9)
C32 0.0197(12) 0.0357(15) 0.0464(16) -0.0062(12) 0.0038(11) 0.0054(11)
C33 0.067(2) 0.052(2) 0.061(2) 0.0281(17) 0.0461(18) 0.0325(17)
C34 0.0167(10) 0.0191(11) 0.0187(10) 0.0015(8) 0.0018(8) 0.0008(8)
C35 0.088(3) 0.0184(13) 0.0286(14) 0.0054(11) -0.0099(15) 0.0002(14)
C36 0.0485(17) 0.0332(15) 0.0349(15) -0.0104(12) -0.0222(13) 0.0136(13)
C37 0.0231(12) 0.0363(15) 0.0416(15) 0.0206(12) -0.0021(11) 0.0031(11)
O37 0.0326(10) 0.0545(13) 0.0429(12) 0.0273(10) 0.0075(9) 0.0030(9)
C38 0.0246(13) 0.0386(15) 0.0400(15) 0.0235(12) 0.0066(11) 0.0080(11)
O38 0.0325(11) 0.0651(15) 0.0443(12) 0.0250(11) -0.0064(9) 0.0005(10)
C39 0.0256(12) 0.0215(12) 0.0415(15) 0.0015(11) 0.0021(11) 0.0030(10)
O39 0.0346(11) 0.0412(12) 0.0484(12) -0.0029(9) 0.0137(9) 0.0052(9)
C40 0.0346(16) 0.0331(16) 0.069(2) 0.0181(15) 0.0021(14) 0.0066(12)
O40 0.0641(17) 0.0316(13) 0.113(2) 0.0255(14) -0.0028(16) 0.0109(12)
C41 0.0269(13) 0.0341(15) 0.0444(16) 0.0078(12) 0.0065(12) 0.0006(11)
O41 0.0292(11) 0.0671(16) 0.0567(14) 0.0021(12) -0.0053(10) -0.0044(11)

loop_
_atom_type_symbol
_atom_type_description
_atom_type_scat_dispersion_real
_atom_type_scat_dispersion_imag
_atom_type_scat_source
C C 0.0033 0.0016 'International Tables Vol C Tables 4.2.6.8 and 6.1.1.4'
H H 0.0000 0.0000 'International Tables Vol C Tables 4.2.6.8 and 6.1.1.4'
O O 0.0106 0.0060 'International Tables Vol C Tables 4.2.6.8 and 6.1.1.4'
Mo Mo -1.6832 0.6857 'International Tables Vol C Tables 4.2.6.8 and 6.1.1.4'
Sn Sn -0.6537 1.4246 'International Tables Vol C Tables 4.2.6.8 and 6.1.1.4'

loop_
_geom_angle_atom_site_label_1
_geom_angle_atom_site_label_2
_geom_angle_atom_site_label_3
_geom_angle
_geom_angle_site_symmetry_1
_geom_angle_site_symmetry_3
_geom_angle_publ_flag
C1 Sn1 Mo1 140.11(6) . . ?
C1 Sn1 H1 108.3(6) . . ?
Mo1 Sn1 H1 111.4(6) . . ?
C40 Mo1 C41 91.51(13) . . ?
C40 Mo1 C38 91.25(12) . . ?
C41 Mo1 C38 176.23(11) . . ?
C40 Mo1 C37 87.62(12) . . ?
C41 Mo1 C37 90.69(11) . . ?
C38 Mo1 C37 86.85(11) . . ?
C40 Mo1 C39 88.11(12) . . ?
C41 Mo1 C39 91.09(11) . . ?
C38 Mo1 C39 91.57(10) . . ?
C37 Mo1 C39 175.42(10) . . ?
C40 Mo1 Sn1 176.48(9) . . ?
C41 Mo1 Sn1 91.28(8) . . ?
C38 Mo1 Sn1 86.06(8) . . ?
C37 Mo1 Sn1 94.48(8) . . ?
C39 Mo1 Sn1 89.69(7) . . ?
C6 C1 C2 121.1(2) . . ?
C6 C1 Sn1 124.37(15) . . ?
C2 C1 Sn1 114.38(15) . . ?
C3 C2 C1 119.4(2) . . ?
C3 C2 C7 128.6(2) . . ?
C1 C2 C7 112.0(2) . . ?
C3 C2 C7B 118.4(2) . . ?
C1 C2 C7B 122.1(2) . . ?
C2 C3 C4 119.9(2) . . ?
C2 C3 H3 120.1 . . ?
C4 C3 H3 120.1 . . ?
C3 C4 C5 120.5(2) . . ?
C3 C4 H4 119.7 . . ?
C5 C4 H4 119.7 . . ?
C4 C5 C6 120.6(2) . . ?
C4 C5 H5 119.7 . . ?
C6 C5 H5 119.7 . . ?
C5 C6 C1 118.53(19) . . ?
C5 C6 C22 122.87(19) . . ?
C1 C6 C22 118.54(19) . . ?
C8 C7 C12 120.0 . . ?
C8 C7 C2 118.2(3) . . ?
C12 C7 C2 121.2(3) . . ?
C9 C8 C7 120.0 . . ?
C9 C8 C13 114.4(4) . . ?
C7 C8 C13 125.4(4) . . ?
C8 C9 C10 120.0 . . ?
C8 C9 H9 120.0 . . ?
C10 C9 H9 120.0 . . ?
C11 C10 C9 120.0 . . ?
C11 C10 C16 118.9(3) . . ?
C9 C10 C16 121.1(3) . . ?
C12 C11 C10 120.0 . . ?
C12 C11 H11 120.0 . . ?
C10 C11 H11 120.0 . . ?
C11 C12 C7 120.0 . . ?
C11 C12 C19 122.9(4) . . ?
C7 C12 C19 117.1(4) . . ?
C8 C13 C14 118.3(6) . . ?
C8 C13 C15 108.8(7) . . ?
C14 C13 C15 108.2(6) . . ?
C8 C13 H13 107.0 . . ?
C14 C13 H13 107.0 . . ?
C15 C13 H13 107.0 . . ?
C13 C14 H14A 109.5 . . ?
C13 C14 H14B 109.5 . . ?
H14A C14 H14B 109.5 . . ?
C13 C14 H14C 109.5 . . ?
H14A C14 H14C 109.5 . . ?
H14B C14 H14C 109.5 . . ?
C13 C15 H15A 109.5 . . ?
C13 C15 H15B 109.5 . . ?
H15A C15 H15B 109.5 . . ?
C13 C15 H15C 109.5 . . ?
H15A C15 H15C 109.5 . . ?
H15B C15 H15C 109.5 . . ?
C18 C16 C17 110.6(7) . . ?
C18 C16 C10 112.8(4) . . ?
C17 C16 C10 112.2(7) . . ?
C18 C16 H16 106.9 . . ?
C17 C16 H16 106.9 . . ?
C10 C16 H16 106.9 . . ?
C16 C17 H17A 109.5 . . ?
C16 C17 H17B 109.5 . . ?
H17A C17 H17B 109.5 . . ?
C16 C17 H17C 109.5 . . ?
H17A C17 H17C 109.5 . . ?
H17B C17 H17C 109.5 . . ?
C16 C18 H18A 109.5 . . ?
C16 C18 H18B 109.5 . . ?
H18A C18 H18B 109.5 . . ?
C16 C18 H18C 109.5 . . ?
H18A C18 H18C 109.5 . . ?
H18B C18 H18C 109.5 . . ?
C20 C19 C21 110.2(5) . . ?
C20 C19 C12 117.1(5) . . ?
C21 C19 C12 105.6(4) . . ?
C20 C19 H19 107.9 . . ?
C21 C19 H19 107.9 . . ?
C12 C19 H19 107.9 . . ?
C19 C20 H20A 109.5 . . ?
C19 C20 H20B 109.5 . . ?
H20A C20 H20B 109.5 . . ?
C19 C20 H20C 109.5 . . ?
H20A C20 H20C 109.5 . . ?
H20B C20 H20C 109.5 . . ?
C19 C21 H21A 109.5 . . ?
C19 C21 H21B 109.5 . . ?
H21A C21 H21B 109.5 . . ?
C19 C21 H21C 109.5 . . ?
H21A C21 H21C 109.5 . . ?
H21B C21 H21C 109.5 . . ?
C8B C7B C12B 120.0 . . ?
C8B C7B C2 120.9(4) . . ?
C12B C7B C2 116.4(4) . . ?
C7B C8B C9B 120.0 . . ?
C7B C8B C13B 114.3(6) . . ?
C9B C8B C13B 125.6(6) . . ?
C10B C9B C8B 120.0 . . ?
C10B C9B H9B 120.0 . . ?
C8B C9B H9B 120.0 . . ?
C9B C10B C11B 120.0 . . ?
C9B C10B C16B 122.1(4) . . ?
C11B C10B C16B 117.9(4) . . ?
C10B C11B C12B 120.0 . . ?
C10B C11B H11B 120.0 . . ?
C12B C11B H11B 120.0 . . ?
C11B C12B C7B 120.0 . . ?
C11B C12B C19B 113.6(4) . . ?
C7B C12B C19B 126.3(4) . . ?
C14B C13B C8B 113.4(9) . . ?
C14B C13B C15B 105.6(7) . . ?
C8B C13B C15B 103.6(10) . . ?
C14B C13B H13B 111.3 . . ?
C8B C13B H13B 111.3 . . ?
C15B C13B H13B 111.3 . . ?
C13B C14B H14D 109.5 . . ?
C13B C14B H14E 109.5 . . ?
H14D C14B H14E 109.5 . . ?
C13B C14B H14F 109.5 . . ?
H14D C14B H14F 109.5 . . ?
H14E C14B H14F 109.5 . . ?
C13B C15B H15D 109.5 . . ?
C13B C15B H15E 109.5 . . ?
H15D C15B H15E 109.5 . . ?
C13B C15B H15F 109.5 . . ?
H15D C15B H15F 109.5 . . ?
H15E C15B H15F 109.5 . . ?
C18B C16B C10B 113.5(5) . . ?
C18B C16B C17B 111.2(6) . . ?
C10B C16B C17B 108.7(9) . . ?
C18B C16B H16B 107.7 . . ?
C10B C16B H16B 107.7 . . ?
C17B C16B H16B 107.7 . . ?
C16B C17B H17D 109.5 . . ?
C16B C17B H17E 109.5 . . ?
H17D C17B H17E 109.5 . . ?
C16B C17B H17F 109.5 . . ?
H17D C17B H17F 109.5 . . ?
H17E C17B H17F 109.5 . . ?
C16B C18B H18D 109.5 . . ?
C16B C18B H18E 109.5 . . ?
H18D C18B H18E 109.5 . . ?
C16B C18B H18F 109.5 . . ?
H18D C18B H18F 109.5 . . ?
H18E C18B H18F 109.5 . . ?
C20B C19B C12B 119.0(5) . . ?
C20B C19B C21B 112.8(5) . . ?
C12B C19B C21B 112.9(6) . . ?
C20B C19B H19B 103.2 . . ?
C12B C19B H19B 103.2 . . ?
C21B C19B H19B 103.2 . . ?
C19B C20B H20D 109.5 . . ?
C19B C20B H20E 109.5 . . ?
H20D C20B H20E 109.5 . . ?
C19B C20B H20F 109.5 . . ?
H20D C20B H20F 109.5 . . ?
H20E C20B H20F 109.5 . . ?
C19B C21B H21D 109.5 . . ?
C19B C21B H21E 109.5 . . ?
H21D C21B H21E 109.5 . . ?
C19B C21B H21F 109.5 . . ?
H21D C21B H21F 109.5 . . ?
H21E C21B H21F 109.5 . . ?
C23 C22 C27 119.80(19) . . ?
C23 C22 C6 120.49(19) . . ?
C27 C22 C6 119.70(19) . . ?
C24 C23 C22 119.0(2) . . ?
C24 C23 C28 120.2(2) . . ?
C22 C23 C28 120.81(19) . . ?
C25 C24 C23 122.3(2) . . ?
C25 C24 H24 118.9 . . ?
C23 C24 H24 118.9 . . ?
C24 C25 C26 118.3(2) . . ?
C24 C25 C31 119.8(2) . . ?
C26 C25 C31 121.9(2) . . ?
C25 C26 C27 122.0(2) . . ?
C25 C26 H26 119.0 . . ?
C27 C26 H26 119.0 . . ?
C26 C27 C22 118.7(2) . . ?
C26 C27 C34 120.34(19) . . ?
C22 C27 C34 120.80(19) . . ?
C23 C28 C30 110.1(2) . . ?
C23 C28 C29 113.1(2) . . ?
C30 C28 C29 109.7(2) . . ?
C23 C28 H28 107.9 . . ?
C30 C28 H28 107.9 . . ?
C29 C28 H28 107.9 . . ?
C28 C29 H29A 109.5 . . ?
C28 C29 H29B 109.5 . . ?
H29A C29 H29B 109.5 . . ?
C28 C29 H29C 109.5 . . ?
H29A C29 H29C 109.5 . . ?
H29B C29 H29C 109.5 . . ?
C28 C30 H30A 109.5 . . ?
C28 C30 H30B 109.5 . . ?
H30A C30 H30B 109.5 . . ?
C28 C30 H30C 109.5 . . ?
H30A C30 H30C 109.5 . . ?
H30B C30 H30C 109.5 . . ?
C33 C31 C32 111.1(2) . . ?
C33 C31 C25 110.3(2) . . ?
C32 C31 C25 113.2(2) . . ?
C33 C31 H31 107.3 . . ?
C32 C31 H31 107.3 . . ?
C25 C31 H31 107.3 . . ?
C31 C32 H32A 109.5 . . ?
C31 C32 H32B 109.5 . . ?
H32A C32 H32B 109.5 . . ?
C31 C32 H32C 109.5 . . ?
H32A C32 H32C 109.5 . . ?
H32B C32 H32C 109.5 . . ?
C31 C33 H33A 109.5 . . ?
C31 C33 H33B 109.5 . . ?
H33A C33 H33B 109.5 . . ?
C31 C33 H33C 109.5 . . ?
H33A C33 H33C 109.5 . . ?
H33B C33 H33C 109.5 . . ?
C35 C34 C36 110.3(2) . . ?
C35 C34 C27 110.38(19) . . ?
C36 C34 C27 114.11(19) . . ?
C35 C34 H34 107.2 . . ?
C36 C34 H34 107.2 . . ?
C27 C34 H34 107.2 . . ?
C34 C35 H35A 109.5 . . ?
C34 C35 H35B 109.5 . . ?
H35A C35 H35B 109.5 . . ?
C34 C35 H35C 109.5 . . ?
H35A C35 H35C 109.5 . . ?
H35B C35 H35C 109.5 . . ?
C34 C36 H36A 109.5 . . ?
C34 C36 H36B 109.5 . . ?
H36A C36 H36B 109.5 . . ?
C34 C36 H36C 109.5 . . ?
H36A C36 H36C 109.5 . . ?
H36B C36 H36C 109.5 . . ?
O37 C37 Mo1 176.6(2) . . ?
O38 C38 Mo1 177.7(2) . . ?
O39 C39 Mo1 176.9(2) . . ?
O40 C40 Mo1 179.5(4) . . ?
O41 C41 Mo1 178.8(3) . . ?

loop_
_geom_bond_atom_site_label_1
_geom_bond_atom_site_label_2
_geom_bond_distance
_geom_bond_site_symmetry_2
_geom_bond_publ_flag
Sn1 C1 2.158(2) . ?
Sn1 Mo1 2.7157(4) . ?
Sn1 H1 1.93(2) . ?
Mo1 C40 2.018(3) . ?
Mo1 C41 2.050(3) . ?
Mo1 C38 2.050(3) . ?
Mo1 C37 2.053(3) . ?
Mo1 C39 2.053(3) . ?
C1 C6 1.402(3) . ?
C1 C2 1.408(3) . ?
C2 C3 1.390(3) . ?
C2 C7 1.531(4) . ?
C2 C7B 1.532(4) . ?
C3 C4 1.394(3) . ?
C3 H3 0.9500 . ?
C4 C5 1.395(3) . ?
C4 H4 0.9500 . ?
C5 C6 1.396(3) . ?
C5 H5 0.9500 . ?
C6 C22 1.506(3) . ?
C7 C8 1.3900 . ?
C7 C12 1.3900 . ?
C8 C9 1.3900 . ?
C8 C13 1.519(6) . ?
C9 C10 1.3900 . ?
C9 H9 0.9500 . ?
C10 C11 1.3900 . ?
C10 C16 1.570(5) . ?
C11 C12 1.3900 . ?
C11 H11 0.9500 . ?
C12 C19 1.568(6) . ?
C13 C14 1.524(7) . ?
C13 C15 1.566(7) . ?
C13 H13 1.0000 . ?
C14 H14A 0.9800 . ?
C14 H14B 0.9800 . ?
C14 H14C 0.9800 . ?
C15 H15A 0.9800 . ?
C15 H15B 0.9800 . ?
C15 H15C 0.9800 . ?
C16 C18 1.522(6) . ?
C16 C17 1.542(8) . ?
C16 H16 1.0000 . ?
C17 H17A 0.9800 . ?
C17 H17B 0.9800 . ?
C17 H17C 0.9800 . ?
C18 H18A 0.9800 . ?
C18 H18B 0.9800 . ?
C18 H18C 0.9800 . ?
C19 C20 1.514(6) . ?
C19 C21 1.514(7) . ?
C19 H19 1.0000 . ?
C20 H20A 0.9800 . ?
C20 H20B 0.9800 . ?
C20 H20C 0.9800 . ?
C21 H21A 0.9800 . ?
C21 H21B 0.9800 . ?
C21 H21C 0.9800 . ?
C7B C8B 1.3900 . ?
C7B C12B 1.3900 . ?
C8B C9B 1.3900 . ?
C8B C13B 1.540(8) . ?
C9B C10B 1.3900 . ?
C9B H9B 0.9500 . ?
C10B C11B 1.3900 . ?
C10B C16B 1.514(6) . ?
C11B C12B 1.3900 . ?
C11B H11B 0.9500 . ?
C12B C19B 1.484(7) . ?
C13B C14B 1.535(8) . ?
C13B C15B 1.583(8) . ?
C13B H13B 1.0000 . ?
C14B H14D 0.9800 . ?
C14B H14E 0.9800 . ?
C14B H14F 0.9800 . ?
C15B H15D 0.9800 . ?
C15B H15E 0.9800 . ?
C15B H15F 0.9800 . ?
C16B C18B 1.496(7) . ?
C16B C17B 1.548(8) . ?
C16B H16B 1.0000 . ?
C17B H17D 0.9800 . ?
C17B H17E 0.9800 . ?
C17B H17F 0.9800 . ?
C18B H18D 0.9800 . ?
C18B H18E 0.9800 . ?
C18B H18F 0.9800 . ?
C19B C20B 1.449(7) . ?
C19B C21B 1.546(7) . ?
C19B H19B 1.0000 . ?
C20B H20D 0.9800 . ?
C20B H20E 0.9800 . ?
C20B H20F 0.9800 . ?
C21B H21D 0.9800 . ?
C21B H21E 0.9800 . ?
C21B H21F 0.9800 . ?
C22 C23 1.414(3) . ?
C22 C27 1.416(3) . ?
C23 C24 1.393(3) . ?
C23 C28 1.526(3) . ?
C24 C25 1.389(3) . ?
C24 H24 0.9500 . ?
C25 C26 1.391(3) . ?
C25 C31 1.527(3) . ?
C26 C27 1.403(3) . ?
C26 H26 0.9500 . ?
C27 C34 1.528(3) . ?
C28 C30 1.529(4) . ?
C28 C29 1.530(4) . ?
C28 H28 1.0000 . ?
C29 H29A 0.9800 . ?
C29 H29B 0.9800 . ?
C29 H29C 0.9800 . ?
C30 H30A 0.9800 . ?
C30 H30B 0.9800 . ?
C30 H30C 0.9800 . ?
C31 C33 1.524(4) . ?
C31 C32 1.526(4) . ?
C31 H31 1.0000 . ?
C32 H32A 0.9800 . ?
C32 H32B 0.9800 . ?
C32 H32C 0.9800 . ?
C33 H33A 0.9800 . ?
C33 H33B 0.9800 . ?
C33 H33C 0.9800 . ?
C34 C35 1.515(3) . ?
C34 C36 1.516(3) . ?
C34 H34 1.0000 . ?
C35 H35A 0.9800 . ?
C35 H35B 0.9800 . ?
C35 H35C 0.9800 . ?
C36 H36A 0.9800 . ?
C36 H36B 0.9800 . ?
C36 H36C 0.9800 . ?
C37 O37 1.143(3) . ?
C38 O38 1.139(3) . ?
C39 O39 1.143(3) . ?
C40 O40 1.135(4) . ?
C41 O41 1.140(4) . ?

loop_
_geom_torsion_atom_site_label_1
_geom_torsion_atom_site_label_2
_geom_torsion_atom_site_label_3
_geom_torsion_atom_site_label_4
_geom_torsion
_geom_torsion_site_symmetry_1
_geom_torsion_site_symmetry_2
_geom_torsion_site_symmetry_3
_geom_torsion_site_symmetry_4
_geom_torsion_publ_flag
C6 C1 C2 C3 3.0(3) . . . . ?
Sn1 C1 C2 C3 178.16(17) . . . . ?
C6 C1 C2 C7 -175.1(3) . . . . ?
Sn1 C1 C2 C7 0.1(3) . . . . ?
C6 C1 C2 C7B -172.7(3) . . . . ?
Sn1 C1 C2 C7B 2.5(4) . . . . ?
C1 C2 C3 C4 -1.3(3) . . . . ?
C7 C2 C3 C4 176.4(3) . . . . ?
C7B C2 C3 C4 174.5(3) . . . . ?
C2 C3 C4 C5 -0.9(4) . . . . ?
C3 C4 C5 C6 1.5(4) . . . . ?
C4 C5 C6 C1 0.2(3) . . . . ?
C4 C5 C6 C22 -176.9(2) . . . . ?
C2 C1 C6 C5 -2.4(3) . . . . ?
Sn1 C1 C6 C5 -177.08(16) . . . . ?
C2 C1 C6 C22 174.8(2) . . . . ?
Sn1 C1 C6 C22 0.1(3) . . . . ?
C3 C2 C7 C8 94.0(3) . . . . ?
C1 C2 C7 C8 -88.1(2) . . . . ?
C3 C2 C7 C12 -94.4(3) . . . . ?
C1 C2 C7 C12 83.4(3) . . . . ?
C12 C7 C8 C9 0.0 . . . . ?
C2 C7 C8 C9 171.7(2) . . . . ?
C12 C7 C8 C13 176.0(2) . . . . ?
C2 C7 C8 C13 -12.4(3) . . . . ?
C7 C8 C9 C10 0.0 . . . . ?
C13 C8 C9 C10 -176.4(2) . . . . ?
C8 C9 C10 C11 0.0 . . . . ?
C8 C9 C10 C16 -178.8(2) . . . . ?
C9 C10 C11 C12 0.0 . . . . ?
C16 C10 C11 C12 178.8(2) . . . . ?
C10 C11 C12 C7 0.0 . . . . ?
C10 C11 C12 C19 178.4(2) . . . . ?
C8 C7 C12 C11 0.0 . . . . ?
C2 C7 C12 C11 -171.4(3) . . . . ?
C8 C7 C12 C19 -178.5(2) . . . . ?
C2 C7 C12 C19 10.1(3) . . . . ?
C9 C8 C13 C14 -27.7(8) . . . . ?
C7 C8 C13 C14 156.1(8) . . . . ?
C9 C8 C13 C15 96.2(7) . . . . ?
C7 C8 C13 C15 -79.9(7) . . . . ?
C11 C10 C16 C18 73.0(5) . . . . ?
C9 C10 C16 C18 -108.3(5) . . . . ?
C11 C10 C16 C17 -52.8(8) . . . . ?
C9 C10 C16 C17 126.0(7) . . . . ?
C11 C12 C19 C20 32.0(5) . . . . ?
C7 C12 C19 C20 -149.6(4) . . . . ?
C11 C12 C19 C21 -91.1(5) . . . . ?
C7 C12 C19 C21 87.4(5) . . . . ?
C3 C2 C7B C8B 113.7(2) . . . . ?
C1 C2 C7B C8B -70.7(4) . . . . ?
C3 C2 C7B C12B -85.1(3) . . . . ?
C1 C2 C7B C12B 90.6(3) . . . . ?
C12B C7B C8B C9B 0.0 . . . . ?
C2 C7B C8B C9B 160.5(3) . . . . ?
C12B C7B C8B C13B 176.5(2) . . . . ?
C2 C7B C8B C13B -22.9(3) . . . . ?
C7B C8B C9B C10B 0.0 . . . . ?
C13B C8B C9B C10B -176.1(3) . . . . ?
C8B C9B C10B C11B 0.0 . . . . ?
C8B C9B C10B C16B -179.3(2) . . . . ?
C9B C10B C11B C12B 0.0 . . . . ?
C16B C10B C11B C12B 179.3(2) . . . . ?
C10B C11B C12B C7B 0.0 . . . . ?
C10B C11B C12B C19B 177.3(2) . . . . ?
C8B C7B C12B C11B 0.0 . . . . ?
C2 C7B C12B C11B -161.4(3) . . . . ?
C8B C7B C12B C19B -176.9(3) . . . . ?
C2 C7B C12B C19B 21.7(3) . . . . ?
C7B C8B C13B C14B 172.9(9) . . . . ?
C9B C8B C13B C14B -10.8(9) . . . . ?
C7B C8B C13B C15B -73.1(9) . . . . ?
C9B C8B C13B C15B 103.2(9) . . . . ?
C9B C10B C16B C18B -34.9(6) . . . . ?
C11B C10B C16B C18B 145.8(6) . . . . ?
C9B C10B C16B C17B 89.4(8) . . . . ?
C11B C10B C16B C17B -89.9(8) . . . . ?
C11B C12B C19B C20B 109.4(6) . . . . ?
C7B C12B C19B C20B -73.5(6) . . . . ?
C11B C12B C19B C21B -26.4(5) . . . . ?
C7B C12B C19B C21B 150.8(5) . . . . ?
C5 C6 C22 C23 -86.7(3) . . . . ?
C1 C6 C22 C23 96.2(2) . . . . ?
C5 C6 C22 C27 94.5(3) . . . . ?
C1 C6 C22 C27 -82.5(3) . . . . ?
C27 C22 C23 C24 1.0(3) . . . . ?
C6 C22 C23 C24 -177.77(19) . . . . ?
C27 C22 C23 C28 -176.6(2) . . . . ?
C6 C22 C23 C28 4.6(3) . . . . ?
C22 C23 C24 C25 -0.3(3) . . . . ?
C28 C23 C24 C25 177.3(2) . . . . ?
C23 C24 C25 C26 -0.1(3) . . . . ?
C23 C24 C25 C31 -178.3(2) . . . . ?
C24 C25 C26 C27 -0.1(3) . . . . ?
C31 C25 C26 C27 178.0(2) . . . . ?
C25 C26 C27 C22 0.8(3) . . . . ?
C25 C26 C27 C34 -174.4(2) . . . . ?
C23 C22 C27 C26 -1.3(3) . . . . ?
C6 C22 C27 C26 177.52(19) . . . . ?
C23 C22 C27 C34 173.95(19) . . . . ?
C6 C22 C27 C34 -7.3(3) . . . . ?
C24 C23 C28 C30 -86.3(3) . . . . ?
C22 C23 C28 C30 91.2(3) . . . . ?
C24 C23 C28 C29 36.8(3) . . . . ?
C22 C23 C28 C29 -145.7(2) . . . . ?
C24 C25 C31 C33 102.7(3) . . . . ?
C26 C25 C31 C33 -75.4(3) . . . . ?
C24 C25 C31 C32 -132.2(2) . . . . ?
C26 C25 C31 C32 49.7(3) . . . . ?
C26 C27 C34 C35 80.7(3) . . . . ?
C22 C27 C34 C35 -94.5(3) . . . . ?
C26 C27 C34 C36 -44.3(3) . . . . ?
C22 C27 C34 C36 140.6(2) . . . . ?
